data_7045750
loop_
_publ_author_name
'Casanova, I.'
'Dur\'an, M L'
'Viqueira, J.'
'Sousa-Pedrares, A'
'Zani, F.'
'Real, J. A.'
'Garc\'ia-V\'azquez, J A'

_publ_section_title
;
 Metal complexes of a novel heterocyclic benzimidazole ligand formed by
 rearrangement-cyclization of the corresponding Schiff base.
 Electrosynthesis, structural characterization and antimicrobial activity.
;
_journal_issue 12
_journal_name_full 'Dalton transactions (Cambridge, England : 2003)'
_journal_page_first 4325
_journal_page_last 4340
_journal_paper_doi 10.1039/c8dt00532j
_journal_volume 47
_journal_year 2018
_chemical_formula_sum 'C31 H18 Cu N4 O3'
_chemical_formula_weight 558.03
_space_group_crystal_system monoclinic
_space_group_IT_number 14
_space_group_name_Hall '-P 2ybc'
_space_group_name_H-M_alt 'P 1 21/c 1'
_symmetry_space_group_name_Hall '-P 2ybc'
_symmetry_space_group_name_H-M 'P 1 21/c 1'
_atom_sites_solution_hydrogens geom
_audit_creation_method SHELXL-2014/7
_audit_update_record
;
2017-11-06 deposited with the CCDC.
2018-02-13 downloaded from the CCDC.
;
_cell_angle_alpha 90
_cell_angle_beta 107.637(4)
_cell_angle_gamma 90
_cell_formula_units_Z 4
_cell_length_a 13.703(3)
_cell_length_b 9.786(2)
_cell_length_c 20.080(4)
_cell_measurement_reflns_used 941
_cell_measurement_temperature 293(2)
_cell_measurement_theta_max 26.02
_cell_measurement_theta_min 2.63
_cell_volume 2566.1(9)
_computing_cell_refinement 'BRUKER Smart'
_computing_data_collection 'BRUKER Smart'
_computing_data_reduction 'Bruker SAINT'
_computing_structure_refinement 'SHELXL-2014/7 (Sheldrick, 2014)'
_computing_structure_solution SHELXT-2014
_diffrn_ambient_temperature 293(2)
_diffrn_measured_fraction_theta_full 1.000
_diffrn_measured_fraction_theta_max 0.998
_diffrn_measurement_device_type 'Smart-CCD-1000 BRUKER'
_diffrn_measurement_method 'omega scans'
_diffrn_radiation_type MoK\a
_diffrn_radiation_wavelength 0.71073
_diffrn_reflns_av_R_equivalents 0.0595
_diffrn_reflns_av_unetI/netI 0.0560
_diffrn_reflns_Laue_measured_fraction_full 1.000
_diffrn_reflns_Laue_measured_fraction_max 0.998
_diffrn_reflns_limit_h_max 16
_diffrn_reflns_limit_h_min -17
_diffrn_reflns_limit_k_max 12
_diffrn_reflns_limit_k_min 0
_diffrn_reflns_limit_l_max 25
_diffrn_reflns_limit_l_min 0
_diffrn_reflns_number 29261
_diffrn_reflns_point_group_measured_fraction_full 1.000
_diffrn_reflns_point_group_measured_fraction_max 0.998
_diffrn_reflns_theta_full 25.242
_diffrn_reflns_theta_max 26.444
_diffrn_reflns_theta_min 1.559
_exptl_absorpt_coefficient_mu 0.892
_exptl_absorpt_correction_T_max 0.9550
_exptl_absorpt_correction_T_min 0.6895
_exptl_absorpt_correction_type multi-scan
_exptl_absorpt_process_details
;
 Sheldrick, G.M. SADABS: Program for absorption correction
 using area detector data. University of G\"ottingen, Germany, 1996.
;
_exptl_crystal_colour Brown
_exptl_crystal_density_diffrn 1.444
_exptl_crystal_description Plate
_exptl_crystal_F_000 1140
_exptl_crystal_size_max 0.450
_exptl_crystal_size_mid 0.370
_exptl_crystal_size_min 0.070
_refine_diff_density_max 0.325
_refine_diff_density_min -0.314
_refine_diff_density_rms 0.056
_refine_ls_extinction_method none
_refine_ls_goodness_of_fit_ref 0.958
_refine_ls_hydrogen_treatment constr
_refine_ls_matrix_type full
_refine_ls_number_parameters 352
_refine_ls_number_reflns 5270
_refine_ls_number_restraints 0
_refine_ls_restrained_S_all 0.958
_refine_ls_R_factor_all 0.0809
_refine_ls_R_factor_gt 0.0372
_refine_ls_shift/su_max 0.000
_refine_ls_shift/su_mean 0.000
_refine_ls_structure_factor_coef Fsqd
_refine_ls_weighting_details 'w=1/[\s^2^(Fo^2^)+(0.0500P)^2^] where P=(Fo^2^+2Fc^2^)/3'
_refine_ls_weighting_scheme calc
_refine_ls_wR_factor_gt 0.0858
_refine_ls_wR_factor_ref 0.1014
_reflns_Friedel_coverage 0.000
_reflns_number_gt 3211
_reflns_number_total 5270
_reflns_threshold_expression 'I > 2\s(I)'
_cod_data_source_file c8dt00532j2.cif
_cod_data_source_block 6
_cod_depositor_comments 'Adding full bibliography for 7045747--7045753.cif.'
_cod_original_cell_volume 2566.0(10)
_cod_database_code 7045750
_shelx_shelxl_version_number 2014/7
_shelx_space_group_comment
;
The symmetry employed for this shelxl refinement is uniquely defined
by the following loop, which should always be used as a source of
symmetry information in preference to the above space-group names.
They are only intended as comments.
;
_shelx_estimated_absorpt_t_min 0.690
_shelx_estimated_absorpt_t_max 0.940
_platon_squeeze_void_probe_radius 1.20

loop_
_space_group_symop_operation_xyz
'x, y, z'
'-x, y+1/2, -z+1/2'
'-x, -y, -z'
'x, -y-1/2, z-1/2'

loop_
_atom_site_label
_atom_site_type_symbol
_atom_site_fract_x
_atom_site_fract_y
_atom_site_fract_z
_atom_site_U_iso_or_equiv
_atom_site_adp_type
_atom_site_occupancy
_atom_site_site_symmetry_order
_atom_site_calc_flag
_atom_site_refinement_flags_posn
_atom_site_refinement_flags_adp
Cu1 Cu 0.25834(3) 0.61170(3) 0.15466(2) 0.03681(13) Uani 1 1 d . .
O1 O 0.28975(16) 0.6501(2) 0.25249(10) 0.0499(6) Uani 1 1 d . .
O2 O 0.20333(15) 0.59334(19) 0.04744(10) 0.0409(5) Uani 1 1 d . .
O3 O -0.04237(18) 0.2203(2) -0.11980(11) 0.0665(7) Uani 1 1 d . .
N1 N 0.19156(16) 0.4470(2) 0.16358(11) 0.0349(6) Uani 1 1 d . .
N2 N 0.13297(18) 0.2648(2) 0.21114(13) 0.0437(6) Uani 1 1 d . .
N3 N 0.31815(17) 0.7932(2) 0.13836(11) 0.0348(6) Uani 1 1 d . .
N4 N 0.42146(19) 0.5576(3) 0.16235(12) 0.0430(6) Uani 1 1 d . .
C1 C 0.2787(2) 0.5699(3) 0.30217(15) 0.0401(7) Uani 1 1 d . .
C2 C 0.3184(2) 0.6158(3) 0.37162(15) 0.0485(8) Uani 1 1 d . .
H2 H 0.3532 0.6986 0.3802 0.058 Uiso 1 1 calc R U
C3 C 0.3073(3) 0.5425(4) 0.42664(17) 0.0613(10) Uani 1 1 d . .
H3 H 0.3337 0.5765 0.4718 0.074 Uiso 1 1 calc R U
C4 C 0.2572(3) 0.4181(4) 0.41595(18) 0.0765(12) Uani 1 1 d . .
H4 H 0.2501 0.3680 0.4535 0.092 Uiso 1 1 calc R U
C5 C 0.2185(3) 0.3703(4) 0.34944(16) 0.0609(10) Uani 1 1 d . .
H5 H 0.1841 0.2871 0.3422 0.073 Uiso 1 1 calc R U
C6 C 0.2288(2) 0.4421(3) 0.29186(15) 0.0403(7) Uani 1 1 d . .
C7 C 0.1853(2) 0.3828(3) 0.22277(14) 0.0373(7) Uani 1 1 d . .
C8 C 0.1365(2) 0.3663(3) 0.11014(14) 0.0343(7) Uani 1 1 d . .
C9 C 0.1002(2) 0.2535(3) 0.14006(16) 0.0403(7) Uani 1 1 d . .
C10 C 0.0369(2) 0.1578(3) 0.09626(17) 0.0489(8) Uani 1 1 d . .
H10 H 0.0121 0.0830 0.1146 0.059 Uiso 1 1 calc R U
C11 C 0.0124(2) 0.1763(3) 0.02581(17) 0.0486(8) Uani 1 1 d . .
H11 H -0.0303 0.1127 -0.0034 0.058 Uiso 1 1 calc R U
C12 C 0.0481(2) 0.2861(3) -0.00471(15) 0.0390(7) Uani 1 1 d . .
C13 C 0.11259(19) 0.3848(3) 0.03837(14) 0.0326(6) Uani 1 1 d . .
C14 C 0.1493(2) 0.5026(3) 0.00929(14) 0.0343(7) Uani 1 1 d . .
C15 C 0.1217(2) 0.5159(3) -0.06724(14) 0.0362(7) Uani 1 1 d . .
C16 C 0.1583(2) 0.6241(3) -0.09727(15) 0.0458(8) Uani 1 1 d . .
H16 H 0.2010 0.6887 -0.0688 0.055 Uiso 1 1 calc R U
C17 C 0.1320(2) 0.6370(3) -0.16910(16) 0.0529(9) Uani 1 1 d . .
H17 H 0.1567 0.7102 -0.1888 0.063 Uiso 1 1 calc R U
C18 C 0.0695(2) 0.5419(3) -0.21135(16) 0.0516(9) Uani 1 1 d . .
H18 H 0.0518 0.5507 -0.2597 0.062 Uiso 1 1 calc R U
C19 C 0.0326(2) 0.4332(3) -0.18245(16) 0.0473(8) Uani 1 1 d . .
H19 H -0.0096 0.3691 -0.2115 0.057 Uiso 1 1 calc R U
C20 C 0.0577(2) 0.4183(3) -0.11083(15) 0.0370(7) Uani 1 1 d . .
C21 C 0.0165(2) 0.3012(3) -0.08126(15) 0.0429(7) Uani 1 1 d . .
C22 C 0.2629(2) 0.9076(3) 0.12220(16) 0.0447(8) Uani 1 1 d . .
H22 H 0.1937 0.9044 0.1189 0.054 Uiso 1 1 calc R U
C23 C 0.3038(3) 1.0295(3) 0.11038(16) 0.0530(9) Uani 1 1 d . .
H23 H 0.2633 1.1075 0.0998 0.064 Uiso 1 1 calc R U
C24 C 0.4049(3) 1.0344(3) 0.11443(18) 0.0585(9) Uani 1 1 d . .
H24 H 0.4341 1.1158 0.1060 0.070 Uiso 1 1 calc R U
C25 C 0.4630(3) 0.9179(3) 0.13106(17) 0.0513(8) Uani 1 1 d . .
H25 H 0.5319 0.9197 0.1336 0.062 Uiso 1 1 calc R U
C26 C 0.4192(2) 0.7988(3) 0.14398(14) 0.0377(7) Uani 1 1 d . .
C27 C 0.4771(2) 0.6699(3) 0.16452(14) 0.0405(7) Uani 1 1 d . .
C28 C 0.5833(3) 0.6654(4) 0.18551(17) 0.0632(10) Uani 1 1 d . .
H28 H 0.6209 0.7452 0.1873 0.076 Uiso 1 1 calc R U
C29 C 0.6322(3) 0.5433(5) 0.20341(19) 0.0755(12) Uani 1 1 d . .
H29 H 0.7034 0.5392 0.2174 0.091 Uiso 1 1 calc R U
C30 C 0.5762(3) 0.4278(4) 0.20072(17) 0.0697(12) Uani 1 1 d . .
H30 H 0.6081 0.3434 0.2122 0.084 Uiso 1 1 calc R U
C31 C 0.4706(3) 0.4383(4) 0.18053(16) 0.0587(9) Uani 1 1 d . .
H31 H 0.4321 0.3596 0.1795 0.070 Uiso 1 1 calc R U

loop_
_atom_site_aniso_label
_atom_site_aniso_U_11
_atom_site_aniso_U_22
_atom_site_aniso_U_33
_atom_site_aniso_U_23
_atom_site_aniso_U_13
_atom_site_aniso_U_12
Cu1 0.0401(2) 0.0333(2) 0.0361(2) -0.00150(17) 0.01032(15) -0.00764(17)
O1 0.0678(15) 0.0444(13) 0.0371(12) -0.0028(10) 0.0152(10) -0.0168(11)
O2 0.0482(12) 0.0355(11) 0.0375(11) -0.0027(9) 0.0105(9) -0.0137(10)
O3 0.0736(16) 0.0711(17) 0.0522(14) -0.0192(12) 0.0153(12) -0.0381(14)
N1 0.0342(13) 0.0350(13) 0.0357(13) -0.0007(11) 0.0107(11) -0.0023(11)
N2 0.0481(16) 0.0367(15) 0.0463(16) 0.0048(12) 0.0142(12) -0.0067(12)
N3 0.0348(14) 0.0346(14) 0.0338(13) -0.0024(11) 0.0084(10) -0.0049(11)
N4 0.0485(16) 0.0388(15) 0.0400(14) 0.0020(12) 0.0111(12) 0.0074(13)
C1 0.0403(17) 0.0455(18) 0.0358(17) 0.0028(14) 0.0134(14) 0.0061(14)
C2 0.055(2) 0.0486(19) 0.0418(18) -0.0080(16) 0.0151(15) 0.0014(17)
C3 0.074(3) 0.071(3) 0.0376(19) -0.0029(18) 0.0149(18) 0.003(2)
C4 0.110(3) 0.078(3) 0.043(2) 0.012(2) 0.026(2) -0.019(3)
C5 0.071(2) 0.064(2) 0.048(2) 0.0053(18) 0.0190(18) -0.0148(19)
C6 0.0382(17) 0.0445(18) 0.0388(17) 0.0046(14) 0.0127(14) 0.0022(14)
C7 0.0330(15) 0.0381(17) 0.0409(16) 0.0053(14) 0.0115(13) 0.0029(14)
C8 0.0312(15) 0.0306(16) 0.0413(16) -0.0030(13) 0.0115(13) 0.0010(12)
C9 0.0389(17) 0.0332(16) 0.0496(19) 0.0054(14) 0.0147(14) -0.0020(14)
C10 0.053(2) 0.0316(17) 0.062(2) 0.0029(15) 0.0174(17) -0.0103(15)
C11 0.052(2) 0.0317(17) 0.058(2) -0.0088(16) 0.0092(16) -0.0122(15)
C12 0.0383(17) 0.0328(16) 0.0462(18) -0.0082(14) 0.0131(14) -0.0042(13)
C13 0.0308(15) 0.0286(14) 0.0400(16) -0.0021(13) 0.0134(12) -0.0005(13)
C14 0.0308(16) 0.0325(16) 0.0401(16) -0.0036(13) 0.0114(13) -0.0004(13)
C15 0.0331(16) 0.0400(17) 0.0359(16) -0.0017(13) 0.0109(13) 0.0002(13)
C16 0.0486(19) 0.0462(19) 0.0400(17) -0.0028(15) 0.0095(14) -0.0094(16)
C17 0.055(2) 0.056(2) 0.0466(19) 0.0039(16) 0.0142(16) -0.0059(17)
C18 0.055(2) 0.063(2) 0.0362(18) -0.0058(16) 0.0126(16) 0.0011(18)
C19 0.0417(18) 0.054(2) 0.0420(18) -0.0107(15) 0.0069(15) 0.0011(16)
C20 0.0298(15) 0.0410(18) 0.0409(17) -0.0074(13) 0.0117(13) 0.0007(13)
C21 0.0390(18) 0.0425(19) 0.0477(19) -0.0103(15) 0.0137(15) -0.0061(15)
C22 0.0438(18) 0.0369(19) 0.0517(19) -0.0024(15) 0.0120(15) -0.0010(15)
C23 0.064(2) 0.0368(19) 0.057(2) 0.0030(16) 0.0173(18) 0.0030(17)
C24 0.069(3) 0.041(2) 0.069(2) -0.0016(18) 0.025(2) -0.0153(18)
C25 0.0442(19) 0.051(2) 0.062(2) -0.0044(17) 0.0201(16) -0.0158(16)
C26 0.0366(17) 0.0425(18) 0.0335(16) -0.0063(13) 0.0100(13) -0.0074(14)
C27 0.0394(18) 0.0498(19) 0.0319(16) -0.0015(14) 0.0104(13) 0.0009(15)
C28 0.039(2) 0.084(3) 0.065(2) -0.001(2) 0.0140(17) 0.003(2)
C29 0.052(2) 0.111(4) 0.061(3) 0.009(3) 0.013(2) 0.035(3)
C30 0.084(3) 0.084(3) 0.039(2) 0.0100(19) 0.015(2) 0.050(3)
C31 0.081(3) 0.049(2) 0.0447(19) 0.0039(16) 0.0179(18) 0.016(2)

loop_
_atom_type_symbol
_atom_type_description
_atom_type_scat_dispersion_real
_atom_type_scat_dispersion_imag
_atom_type_scat_source
C C 0.0033 0.0016 'International Tables Vol C Tables 4.2.6.8 and 6.1.1.4'
H H 0.0000 0.0000 'International Tables Vol C Tables 4.2.6.8 and 6.1.1.4'
N N 0.0061 0.0033 'International Tables Vol C Tables 4.2.6.8 and 6.1.1.4'
O O 0.0106 0.0060 'International Tables Vol C Tables 4.2.6.8 and 6.1.1.4'
Cu Cu 0.3201 1.2651 'International Tables Vol C Tables 4.2.6.8 and 6.1.1.4'

loop_
_geom_angle_atom_site_label_1
_geom_angle_atom_site_label_2
_geom_angle_atom_site_label_3
_geom_angle
N1 Cu1 O1 91.99(9)
N1 Cu1 N3 174.81(9)
O1 Cu1 N3 91.02(8)
N1 Cu1 O2 89.44(8)
O1 Cu1 O2 169.99(9)
N3 Cu1 O2 86.87(8)
N1 Cu1 N4 106.98(9)
O1 Cu1 N4 93.76(9)
N3 Cu1 N4 77.02(9)
O2 Cu1 N4 95.29(8)
C1 O1 Cu1 128.31(19)
C14 O2 Cu1 131.26(18)
C8 N1 C7 104.6(2)
C8 N1 Cu1 126.10(19)
C7 N1 Cu1 129.29(19)
C7 N2 C9 104.0(2)
C22 N3 C26 118.4(2)
C22 N3 Cu1 123.19(19)
C26 N3 Cu1 118.40(19)
C27 N4 C31 118.3(3)
C27 N4 Cu1 110.78(19)
C31 N4 Cu1 128.9(2)
O1 C1 C2 117.6(3)
O1 C1 C6 125.5(3)
C2 C1 C6 116.9(3)
C3 C2 C1 122.0(3)
C2 C3 C4 120.6(3)
C5 C4 C3 118.9(3)
C4 C5 C6 122.2(3)
C5 C6 C1 119.4(3)
C5 C6 C7 118.3(3)
C1 C6 C7 122.2(3)
N2 C7 N1 114.5(2)
N2 C7 C6 123.5(3)
N1 C7 C6 122.0(3)
N1 C8 C13 129.9(3)
N1 C8 C9 107.5(2)
C13 C8 C9 122.6(3)
N2 C9 C10 131.3(3)
N2 C9 C8 109.4(2)
C10 C9 C8 119.2(3)
C11 C10 C9 118.5(3)
C10 C11 C12 123.3(3)
C11 C12 C13 119.6(3)
C11 C12 C21 120.3(3)
C13 C12 C21 120.1(3)
C8 C13 C12 116.9(3)
C8 C13 C14 121.3(2)
C12 C13 C14 121.7(3)
O2 C14 C13 121.9(3)
O2 C14 C15 119.4(3)
C13 C14 C15 118.7(2)
C16 C15 C20 119.2(3)
C16 C15 C14 120.6(3)
C20 C15 C14 120.2(3)
C17 C16 C15 120.6(3)
C18 C17 C16 120.0(3)
C17 C18 C19 120.2(3)
C18 C19 C20 120.8(3)
C19 C20 C15 119.1(3)
C19 C20 C21 119.7(3)
C15 C20 C21 121.2(3)
O3 C21 C12 121.6(3)
O3 C21 C20 120.4(3)
C12 C21 C20 118.0(2)
N3 C22 C23 122.7(3)
C24 C23 C22 118.8(3)
C23 C24 C25 119.3(3)
C26 C25 C24 119.8(3)
N3 C26 C25 120.9(3)
N3 C26 C27 115.9(2)
C25 C26 C27 123.2(3)
N4 C27 C28 121.5(3)
N4 C27 C26 116.2(2)
C28 C27 C26 122.4(3)
C29 C28 C27 119.6(4)
C30 C29 C28 119.5(4)
C29 C30 C31 118.5(4)
N4 C31 C30 122.6(4)

loop_
_geom_bond_atom_site_label_1
_geom_bond_atom_site_label_2
_geom_bond_distance
Cu1 N1 1.888(2)
Cu1 O1 1.9164(19)
Cu1 N3 2.024(2)
Cu1 O2 2.0622(19)
Cu1 N4 2.256(2)
O1 C1 1.313(3)
O2 C14 1.257(3)
O3 C21 1.224(3)
N1 C8 1.362(3)
N1 C7 1.370(3)
N2 C7 1.342(3)
N2 C9 1.365(4)
N3 C22 1.336(3)
N3 C26 1.356(3)
N4 C27 1.330(4)
N4 C31 1.342(4)
C1 C2 1.408(4)
C1 C6 1.411(4)
C2 C3 1.364(4)
C3 C4 1.381(5)
C4 C5 1.362(4)
C5 C6 1.396(4)
C6 C7 1.454(4)
C8 C13 1.390(4)
C8 C9 1.417(4)
C9 C10 1.392(4)
C10 C11 1.363(4)
C11 C12 1.397(4)
C12 C13 1.414(4)
C12 C21 1.473(4)
C13 C14 1.450(4)
C14 C15 1.473(4)
C15 C16 1.386(4)
C15 C20 1.408(4)
C16 C17 1.382(4)
C17 C18 1.371(4)
C18 C19 1.379(4)
C19 C20 1.381(4)
C20 C21 1.479(4)
C22 C23 1.368(4)
C23 C24 1.364(4)
C24 C25 1.373(4)
C25 C26 1.371(4)
C26 C27 1.481(4)
C27 C28 1.388(4)
C28 C29 1.363(5)
C29 C30 1.359(5)
C30 C31 1.383(5)

loop_
_platon_squeeze_void_nr
_platon_squeeze_void_average_x
_platon_squeeze_void_average_y
_platon_squeeze_void_average_z
_platon_squeeze_void_volume
_platon_squeeze_void_count_electrons
_platon_squeeze_void_content
1 0.500 0.000 0.500 143 30 ' '
2 0.500 0.500 0.000 143 30 ' '
